data_7104316
loop_
_publ_author_name
'Tsang, Chui-Shan'
'Yeung, Ho-Lun'
'Wong, Wing-Tak'
'Kwong, Hoi-Lun'

_publ_section_title
;
 Diastereoselective formation of a dicopper(i) helicate with a chiral
 tetradentate pyridylthiazole ligand.
;
_journal_issue 15
_journal_name_full 'Chemical communications (Cambridge, England)'
_journal_page_first 1999
_journal_page_last 2001
_journal_paper_doi 10.1039/b900264b
_journal_volume 34
_journal_year 2009
_chemical_absolute_configuration rmad
_chemical_formula_moiety 'C60 H60 Cu2 N8 S4, 2(F6 P)'
_chemical_formula_sum 'C60 H60 Cu2 F12 N8 P2 S4'
_chemical_formula_weight 1438.42
_chemical_name_systematic
;
?
;
_space_group_IT_number 18
_symmetry_cell_setting orthorhombic
_symmetry_space_group_name_Hall 'P 2 2ab'
_symmetry_space_group_name_H-M 'P 21 21 2'
_atom_sites_solution_hydrogens geom
_atom_sites_solution_primary direct
_atom_sites_solution_secondary difmap
_audit_creation_method SHELXL-97
_cell_angle_alpha 90.00
_cell_angle_beta 90.00
_cell_angle_gamma 90.00
_cell_formula_units_Z 2
_cell_length_a 16.410(3)
_cell_length_b 22.331(4)
_cell_length_c 11.2911(18)
_cell_measurement_reflns_used 38
_cell_measurement_temperature 296(2)
_cell_measurement_theta_max 26.489
_cell_measurement_theta_min 22.451
_cell_volume 4137.6(11)
_computing_cell_refinement 'SAINT v7.34A(Bruker, 2006)'
_computing_data_collection 'SMART (Bruker, 1996)'
_computing_data_reduction 'CrystalStructure (Rigaku/MSC and Rigaku Corporation, 2004)'
_computing_molecular_graphics 'ORTEP-II (Johnson, 1976)'
_computing_publication_material SHELXL97
_computing_structure_refinement 'SHELXL-97 (Sheldrick, 1997)'
_computing_structure_solution 'SHELXS-97 (Sheldrick, 1990)'
_diffrn_ambient_temperature 296(2)
_diffrn_measured_fraction_theta_full 0.994
_diffrn_measured_fraction_theta_max 0.994
_diffrn_measurement_device_type 'Bruker SMART 1000 CCD'
_diffrn_measurement_method '\w & \f scans'
_diffrn_radiation_monochromator graphite
_diffrn_radiation_source 'fine-focus sealed tube'
_diffrn_radiation_type MoK\a
_diffrn_radiation_wavelength 0.71073
_diffrn_reflns_av_R_equivalents 0.0435
_diffrn_reflns_av_sigmaI/netI 0.0856
_diffrn_reflns_limit_h_max 19
_diffrn_reflns_limit_h_min -21
_diffrn_reflns_limit_k_max 26
_diffrn_reflns_limit_k_min -28
_diffrn_reflns_limit_l_max 14
_diffrn_reflns_limit_l_min -14
_diffrn_reflns_number 28447
_diffrn_reflns_theta_full 27.52
_diffrn_reflns_theta_max 27.52
_diffrn_reflns_theta_min 1.54
_diffrn_standards_decay_% 0
_diffrn_standards_number 0
_exptl_absorpt_coefficient_mu 0.716
_exptl_absorpt_correction_T_max 1.00
_exptl_absorpt_correction_T_min 0.774713
_exptl_absorpt_correction_type multi-scan
_exptl_absorpt_process_details 'SADABS (Sheldrick, 1996)'
_exptl_crystal_colour brown
_exptl_crystal_density_diffrn 1.155
_exptl_crystal_density_method 'not measured'
_exptl_crystal_description rod
_exptl_crystal_F_000 1472
_exptl_crystal_size_max 0.49
_exptl_crystal_size_mid 0.06
_exptl_crystal_size_min 0.05
_platon_squeeze_details
;
There existed large potential solvent void volume of about 660\%A^3^,
i.e. 1341.7\%A^3^ [32.4%] per unit cell. Attempts to locate the solvates
were not very successful, only one dichloromethane and one water solvates
could be located, as such a void volume of about 380\%A^3^ still remains.
As a result, the PLATON-SQUEEZE program was run and found that there may be
as much as 191 electron counts in the void. Due to the fact that the data
was colelcted at room temperature of 27\%C, the probability of finding all
the solvates which possibly were disordered is deemed to be low; the
solvent-free reflection data were then obtained from the SQUEEZE program
and used in subsequent SHELXL refinement until convergence.
PLATON was then run again with the new .hkl and .res files with the
instruction 'CALC FCF' to produce the final FoFc-CIF on .hkp, which was
then renamed to the .fcf file.
Thus this CIF only contain the major complex without any solvates located.
;
_refine_diff_density_max 0.568
_refine_diff_density_min -0.290
_refine_diff_density_rms 0.034
_refine_ls_abs_structure_details 'Flack (1983). 4118 Friedel pairs'
_refine_ls_abs_structure_Flack 0.008(9)
_refine_ls_extinction_coef 0.000266(8)
_refine_ls_extinction_expression Fc^*^=kFc[1+0.001xFc^2^\l^3^/sin(2\q)]^-1/4^
_refine_ls_extinction_method SHELXL
_refine_ls_goodness_of_fit_ref 1.060
_refine_ls_hydrogen_treatment constr
_refine_ls_matrix_type full
_refine_ls_number_parameters 455
_refine_ls_number_reflns 9405
_refine_ls_number_restraints 21
_refine_ls_restrained_S_all 1.061
_refine_ls_R_factor_all 0.0981
_refine_ls_R_factor_gt 0.0402
_refine_ls_shift/su_max 0.004
_refine_ls_shift/su_mean 0.000
_refine_ls_structure_factor_coef Fsqd
_refine_ls_weighting_details 'calc w=1/[\s^2^(Fo^2^)+(0.0025P)^2^] where P=(Fo^2^+2Fc^2^)/3'
_refine_ls_weighting_scheme calc
_refine_ls_wR_factor_gt 0.0415
_refine_ls_wR_factor_ref 0.0438
_reflns_number_gt 4127
_reflns_number_total 9405
_reflns_threshold_expression I>2\s(I)
_cod_data_source_file b900264b.txt
_cod_data_source_block shelxl
_cod_database_code 7104316

loop_
_symmetry_equiv_pos_as_xyz
'x, y, z'
'x+1/2, -y+1/2, -z'
'-x+1/2, y+1/2, -z'
'-x, -y, z'

loop_
_atom_site_label
_atom_site_type_symbol
_atom_site_fract_x
_atom_site_fract_y
_atom_site_fract_z
_atom_site_U_iso_or_equiv
_atom_site_adp_type
_atom_site_occupancy
_atom_site_symmetry_multiplicity
_atom_site_calc_flag
_atom_site_refinement_flags
_atom_site_disorder_assembly
_atom_site_disorder_group
Cu1 Cu 0.5000 0.5000 0.64000(4) 0.06491(16) Uani 1 2 d S . .
Cu2 Cu 0.5000 0.5000 0.94842(4) 0.06578(16) Uani 1 2 d S . .
S1 S 0.61821(6) 0.67537(3) 0.67698(9) 0.0927(3) Uani 1 1 d . . .
S2 S 0.27425(6) 0.60479(4) 0.90308(10) 0.1044(4) Uani 1 1 d . . .
P1A P 0.59282(10) 0.20399(6) 0.5591(2) 0.1135(4) Uani 0.625(14) 1 d PD A 1
F1A F 0.5600(8) 0.1609(6) 0.4656(10) 0.225(6) Uani 0.625(14) 1 d PD A 1
F2A F 0.6329(5) 0.2408(6) 0.6582(11) 0.186(6) Uani 0.625(14) 1 d PD A 1
F3A F 0.6671(6) 0.2110(5) 0.4773(12) 0.161(5) Uani 0.625(14) 1 d PD A 1
F4A F 0.5603(6) 0.2575(5) 0.4965(13) 0.211(6) Uani 0.625(14) 1 d PD A 1
F5A F 0.5164(6) 0.2008(4) 0.6417(11) 0.127(4) Uani 0.625(14) 1 d PD A 1
F6A F 0.6311(5) 0.1471(4) 0.6243(9) 0.141(4) Uani 0.625(14) 1 d PD A 1
P1B P 0.59282(10) 0.20399(6) 0.5591(2) 0.1135(4) Uani 0.375(14) 1 d PD A 2
F1B F 0.5659(15) 0.2082(11) 0.4290(13) 0.261(11) Uani 0.375(14) 1 d PD A 2
F2B F 0.6110(19) 0.2016(13) 0.6918(12) 0.300(14) Uani 0.375(14) 1 d PD A 2
F3B F 0.5044(9) 0.1923(9) 0.580(3) 0.181(10) Uani 0.375(14) 1 d PD A 2
F4B F 0.5957(12) 0.1369(5) 0.553(3) 0.234(14) Uani 0.375(14) 1 d PD A 2
F5B F 0.6887(8) 0.2051(9) 0.543(2) 0.161(8) Uani 0.375(14) 1 d PD A 2
F6B F 0.5899(11) 0.2744(4) 0.5712(17) 0.142(8) Uani 0.375(14) 1 d PD A 2
N1 N 0.60968(13) 0.50772(12) 0.5546(2) 0.0562(6) Uani 1 1 d . . .
N2 N 0.53317(15) 0.58114(9) 0.7033(2) 0.0572(7) Uani 1 1 d . . .
N3 N 0.41463(17) 0.55751(11) 0.8869(2) 0.0607(7) Uani 1 1 d . . .
N4 N 0.39806(15) 0.46620(11) 1.0303(2) 0.0582(7) Uani 1 1 d . . .
C1 C 0.6478(2) 0.47020(13) 0.4815(3) 0.0527(9) Uani 1 1 d . . .
C2 C 0.60832(18) 0.41007(12) 0.4577(3) 0.0618(9) Uani 1 1 d . . .
H2A H 0.6044 0.3877 0.5311 0.074 Uiso 1 1 calc R . .
H2B H 0.5536 0.4161 0.4277 0.074 Uiso 1 1 calc R . .
C3 C 0.6573(2) 0.37475(12) 0.3688(3) 0.0722(10) Uani 1 1 d . . .
H3 H 0.6336 0.3363 0.3453 0.087 Uiso 1 1 calc R . .
C4 C 0.6813(2) 0.41709(13) 0.2645(3) 0.0926(12) Uani 1 1 d . . .
H4A H 0.6423 0.4488 0.2488 0.111 Uiso 1 1 calc R . .
H4B H 0.6968 0.3965 0.1923 0.111 Uiso 1 1 calc R . .
C5 C 0.75463(19) 0.43625(14) 0.3446(3) 0.0763(10) Uani 1 1 d . . .
H5 H 0.8055 0.4461 0.3036 0.092 Uiso 1 1 calc R . .
C6 C 0.7226(2) 0.48238(15) 0.4275(3) 0.0634(10) Uani 1 1 d . . .
C7 C 0.7598(2) 0.53511(17) 0.4526(3) 0.0756(11) Uani 1 1 d . . .
H7 H 0.8097 0.5442 0.4181 0.091 Uiso 1 1 calc R . .
C8 C 0.7238(2) 0.57507(15) 0.5287(3) 0.0761(11) Uani 1 1 d . . .
H8 H 0.7500 0.6106 0.5483 0.091 Uiso 1 1 calc R . .
C9 C 0.6477(2) 0.56178(14) 0.5764(3) 0.0644(10) Uani 1 1 d . . .
C10 C 0.5997(2) 0.60069(12) 0.6528(3) 0.0621(9) Uani 1 1 d . . .
C11 C 0.53274(18) 0.67937(13) 0.7615(3) 0.0792(12) Uani 1 1 d . . .
H11 H 0.5148 0.7137 0.8004 0.095 Uiso 1 1 calc R . .
C12 C 0.4946(3) 0.62601(13) 0.7645(3) 0.0638(9) Uani 1 1 d . . .
C13 C 0.4183(2) 0.61026(15) 0.8242(3) 0.0678(10) Uani 1 1 d . . .
C14 C 0.3468(2) 0.64059(14) 0.8240(3) 0.0871(11) Uani 1 1 d . . .
H14 H 0.3386 0.6768 0.7851 0.105 Uiso 1 1 calc R . .
C15 C 0.3423(2) 0.54845(15) 0.9330(3) 0.0661(10) Uani 1 1 d . . .
C16 C 0.3306(2) 0.49615(18) 1.0086(3) 0.0612(8) Uani 1 1 d . . .
C17 C 0.2548(2) 0.47986(15) 1.0539(3) 0.0821(12) Uani 1 1 d . . .
H17 H 0.2083 0.5016 1.0345 0.099 Uiso 1 1 calc R . .
C18 C 0.2500(2) 0.43044(18) 1.1286(3) 0.0842(12) Uani 1 1 d . . .
H18 H 0.2004 0.4183 1.1604 0.101 Uiso 1 1 calc R . .
C19 C 0.3199(2) 0.40059(16) 1.1536(3) 0.0682(10) Uani 1 1 d . . .
C20 C 0.3261(2) 0.34720(17) 1.2362(4) 0.0901(12) Uani 1 1 d . . .
H20 H 0.2755 0.3354 1.2761 0.108 Uiso 1 1 calc R . .
C21 C 0.3994(2) 0.35885(15) 1.3171(3) 0.1018(12) Uani 1 1 d . . .
H21A H 0.3996 0.3353 1.3892 0.122 Uiso 1 1 calc R . .
H21B H 0.4095 0.4009 1.3333 0.122 Uiso 1 1 calc R . .
C22 C 0.45359(19) 0.33174(14) 1.2130(3) 0.0784(10) Uani 1 1 d . . .
H22 H 0.5015 0.3085 1.2372 0.094 Uiso 1 1 calc R . .
C23 C 0.46878(16) 0.38263(12) 1.1269(3) 0.0722(10) Uani 1 1 d . . .
H23A H 0.5099 0.4090 1.1596 0.087 Uiso 1 1 calc R . .
H23B H 0.4899 0.3663 1.0534 0.087 Uiso 1 1 calc R . .
C24 C 0.3927(2) 0.41867(15) 1.1005(3) 0.0605(9) Uani 1 1 d . . .
C25 C 0.7500(2) 0.37261(15) 0.4036(4) 0.0861(12) Uani 1 1 d . . .
C26 C 0.7721(2) 0.36653(14) 0.5305(4) 0.1097(13) Uani 1 1 d . . .
H26A H 0.7431 0.3959 0.5760 0.165 Uiso 1 1 calc R . .
H26B H 0.8297 0.3726 0.5398 0.165 Uiso 1 1 calc R . .
H26C H 0.7578 0.3272 0.5577 0.165 Uiso 1 1 calc R . .
C27 C 0.79654(19) 0.32507(13) 0.3303(4) 0.1351(17) Uani 1 1 d . . .
H27A H 0.7832 0.3295 0.2480 0.203 Uiso 1 1 calc R . .
H27B H 0.7812 0.2858 0.3566 0.203 Uiso 1 1 calc R . .
H27C H 0.8541 0.3305 0.3410 0.203 Uiso 1 1 calc R . .
C28 C 0.3765(2) 0.29514(17) 1.1785(3) 0.0827(11) Uani 1 1 d . . .
C29 C 0.3640(2) 0.28068(13) 1.0513(3) 0.1024(12) Uani 1 1 d . . .
H29A H 0.3990 0.2481 1.0292 0.154 Uiso 1 1 calc R . .
H29B H 0.3766 0.3152 1.0040 0.154 Uiso 1 1 calc R . .
H29C H 0.3082 0.2694 1.0386 0.154 Uiso 1 1 calc R . .
C30 C 0.3712(2) 0.23496(12) 1.2489(3) 0.1316(16) Uani 1 1 d . . .
H30A H 0.3782 0.2428 1.3319 0.197 Uiso 1 1 calc R . .
H30B H 0.4132 0.2083 1.2221 0.197 Uiso 1 1 calc R . .
H30C H 0.3189 0.2169 1.2358 0.197 Uiso 1 1 calc R . .

loop_
_atom_site_aniso_label
_atom_site_aniso_U_11
_atom_site_aniso_U_22
_atom_site_aniso_U_33
_atom_site_aniso_U_23
_atom_site_aniso_U_13
_atom_site_aniso_U_12
Cu1 0.0641(3) 0.0486(3) 0.0820(4) 0.000 0.000 -0.0081(4)
Cu2 0.0572(3) 0.0587(3) 0.0814(4) 0.000 0.000 0.0010(4)
S1 0.1221(8) 0.0475(5) 0.1085(9) -0.0040(6) 0.0014(7) -0.0238(5)
S2 0.0870(7) 0.1075(8) 0.1188(10) 0.0113(7) 0.0101(7) 0.0391(7)
P1A 0.1022(14) 0.0810(11) 0.1572(17) -0.0127(13) 0.0213(14) 0.0184(9)
F1A 0.322(12) 0.162(12) 0.191(9) -0.086(8) -0.048(7) 0.019(9)
F2A 0.130(6) 0.170(9) 0.259(13) -0.132(9) -0.032(7) -0.005(5)
F3A 0.117(7) 0.162(6) 0.204(12) 0.013(7) 0.078(8) 0.021(6)
F4A 0.279(9) 0.103(8) 0.250(14) 0.038(7) -0.003(8) 0.047(6)
F5A 0.094(7) 0.095(3) 0.192(8) -0.031(4) 0.030(5) 0.012(4)
F6A 0.103(5) 0.113(6) 0.207(7) -0.016(5) 0.001(4) 0.044(4)
P1B 0.1022(14) 0.0810(11) 0.1572(17) -0.0127(13) 0.0213(14) 0.0184(9)
F1B 0.43(3) 0.173(18) 0.176(14) -0.065(12) -0.125(15) 0.057(19)
F2B 0.36(3) 0.36(3) 0.188(15) 0.103(19) -0.025(17) 0.08(2)
F3B 0.064(7) 0.171(12) 0.31(3) -0.043(15) 0.017(13) -0.057(7)
F4B 0.20(2) 0.076(7) 0.42(4) 0.019(16) 0.03(2) 0.030(10)
F5B 0.113(8) 0.122(8) 0.25(2) 0.002(11) -0.038(10) 0.051(6)
F6B 0.199(15) 0.068(5) 0.158(15) -0.051(7) 0.091(12) -0.022(7)
N1 0.0610(16) 0.0423(15) 0.0651(17) -0.0030(17) -0.0048(15) -0.0021(17)
N2 0.069(2) 0.0487(15) 0.0537(17) -0.0013(15) -0.0052(16) -0.0013(13)
N3 0.071(2) 0.0514(17) 0.060(2) -0.0054(15) -0.0097(17) 0.0025(16)
N4 0.0476(18) 0.0559(17) 0.071(2) 0.0011(15) -0.0020(17) -0.0003(15)
C1 0.052(2) 0.050(2) 0.056(3) 0.0066(17) -0.0084(19) -0.0032(18)
C2 0.066(2) 0.056(2) 0.063(2) -0.0003(19) -0.005(2) 0.001(2)
C3 0.076(3) 0.050(2) 0.091(3) -0.015(2) 0.011(2) 0.0083(19)
C4 0.103(3) 0.073(2) 0.102(4) 0.011(2) 0.019(3) 0.014(2)
C5 0.064(2) 0.072(2) 0.093(3) 0.010(2) 0.009(2) 0.005(2)
C6 0.053(2) 0.063(3) 0.074(3) 0.003(2) -0.003(2) 0.0000(19)
C7 0.056(2) 0.077(3) 0.094(3) 0.006(2) 0.014(2) -0.009(2)
C8 0.060(3) 0.074(3) 0.094(3) 0.002(2) 0.001(2) -0.020(2)
C9 0.064(3) 0.053(2) 0.077(3) 0.008(2) -0.011(2) -0.005(2)
C10 0.072(2) 0.047(2) 0.068(3) 0.0037(19) -0.001(2) -0.0053(19)
C11 0.115(3) 0.0392(18) 0.083(3) -0.0032(18) -0.001(2) 0.0002(18)
C12 0.083(2) 0.0465(19) 0.062(2) -0.0058(17) -0.002(3) 0.014(2)
C13 0.078(3) 0.059(2) 0.067(3) -0.010(2) -0.003(2) 0.018(2)
C14 0.121(3) 0.082(2) 0.058(3) 0.001(2) 0.002(2) 0.025(3)
C15 0.055(2) 0.069(2) 0.074(3) -0.001(2) 0.000(2) 0.014(2)
C16 0.045(2) 0.071(2) 0.068(2) -0.012(2) 0.0075(18) -0.005(3)
C17 0.076(3) 0.092(3) 0.079(3) -0.008(2) -0.004(2) 0.011(2)
C18 0.051(3) 0.109(3) 0.093(3) -0.016(3) 0.015(2) -0.012(3)
C19 0.063(3) 0.082(3) 0.060(3) -0.004(2) 0.010(2) -0.011(2)
C20 0.068(3) 0.104(3) 0.098(4) 0.003(3) 0.016(2) -0.030(2)
C21 0.123(4) 0.102(3) 0.081(3) 0.026(2) 0.007(3) -0.016(3)
C22 0.082(3) 0.078(2) 0.075(3) 0.022(2) 0.006(2) -0.005(2)
C23 0.066(3) 0.075(2) 0.075(2) 0.011(2) 0.005(2) -0.0086(19)
C24 0.052(2) 0.068(2) 0.061(3) -0.006(2) 0.006(2) -0.011(2)
C25 0.073(3) 0.067(3) 0.119(4) 0.011(3) 0.010(3) 0.011(2)
C26 0.087(3) 0.107(3) 0.135(4) 0.045(3) -0.029(3) 0.016(2)
C27 0.093(3) 0.088(3) 0.224(5) 0.017(3) 0.044(3) 0.040(2)
C28 0.083(3) 0.082(3) 0.082(3) 0.012(3) 0.017(3) -0.016(2)
C29 0.107(3) 0.099(3) 0.101(3) -0.011(3) -0.002(3) -0.021(2)
C30 0.145(3) 0.089(3) 0.161(4) 0.041(3) 0.009(3) -0.037(3)

loop_
_atom_type_symbol
_atom_type_description
_atom_type_scat_dispersion_real
_atom_type_scat_dispersion_imag
_atom_type_scat_source
C C 0.0033 0.0016 'International Tables Vol C Tables 4.2.6.8 and 6.1.1.4'
H H 0.0000 0.0000 'International Tables Vol C Tables 4.2.6.8 and 6.1.1.4'
N N 0.0061 0.0033 'International Tables Vol C Tables 4.2.6.8 and 6.1.1.4'
Cu Cu 0.3201 1.2651 'International Tables Vol C Tables 4.2.6.8 and 6.1.1.4'
P P 0.1023 0.0942 'International Tables Vol C Tables 4.2.6.8 and 6.1.1.4'
F F 0.0171 0.0103 'International Tables Vol C Tables 4.2.6.8 and 6.1.1.4'
S S 0.1246 0.1234 'International Tables Vol C Tables 4.2.6.8 and 6.1.1.4'

loop_
_geom_angle_atom_site_label_1
_geom_angle_atom_site_label_2
_geom_angle_atom_site_label_3
_geom_angle
_geom_angle_site_symmetry_1
_geom_angle_site_symmetry_3
_geom_angle_publ_flag
N2 Cu1 N2 138.63(16) . 4_665 ?
N2 Cu1 N1 81.63(11) . . ?
N2 Cu1 N1 118.56(10) 4_665 . ?
N2 Cu1 N1 118.56(9) . 4_665 ?
N2 Cu1 N1 81.63(11) 4_665 4_665 ?
N1 Cu1 N1 123.86(13) . 4_665 ?
N3 Cu2 N3 139.83(16) 4_665 . ?
N3 Cu2 N4 79.86(11) 4_665 4_665 ?
N3 Cu2 N4 119.01(10) . 4_665 ?
N3 Cu2 N4 119.01(10) 4_665 . ?
N3 Cu2 N4 79.86(11) . . ?
N4 Cu2 N4 126.53(14) 4_665 . ?
C11 S1 C10 89.66(17) . . ?
C14 S2 C15 89.55(18) . . ?
F4A P1A F1A 92.9(7) . . ?
F4A P1A F2A 94.1(5) . . ?
F1A P1A F2A 172.7(6) . . ?
F4A P1A F3A 85.3(5) . . ?
F1A P1A F3A 85.9(7) . . ?
F2A P1A F3A 92.5(6) . . ?
F4A P1A F5A 91.9(5) . . ?
F1A P1A F5A 95.8(6) . . ?
F2A P1A F5A 86.2(6) . . ?
F3A P1A F5A 176.8(6) . . ?
F4A P1A F6A 177.8(5) . . ?
F1A P1A F6A 87.5(6) . . ?
F2A P1A F6A 85.5(6) . . ?
F3A P1A F6A 92.6(6) . . ?
F5A P1A F6A 90.2(5) . . ?
C1 N1 C9 116.7(3) . . ?
C1 N1 Cu1 130.6(2) . . ?
C9 N1 Cu1 112.7(2) . . ?
C10 N2 C12 111.2(3) . . ?
C10 N2 Cu1 111.7(2) . . ?
C12 N2 Cu1 135.1(2) . . ?
C15 N3 C13 112.1(3) . . ?
C15 N3 Cu2 113.1(2) . . ?
C13 N3 Cu2 133.6(3) . . ?
C16 N4 C24 117.5(3) . . ?
C16 N4 Cu2 114.5(2) . . ?
C24 N4 Cu2 128.0(2) . . ?
N1 C1 C6 124.1(3) . . ?
N1 C1 C2 117.9(3) . . ?
C6 C1 C2 118.1(3) . . ?
C3 C2 C1 110.7(3) . . ?
C3 C2 H2A 109.5 . . ?
C1 C2 H2A 109.5 . . ?
C3 C2 H2B 109.5 . . ?
C1 C2 H2B 109.5 . . ?
H2A C2 H2B 108.1 . . ?
C2 C3 C4 108.7(2) . . ?
C2 C3 C25 111.4(3) . . ?
C4 C3 C25 87.9(3) . . ?
C2 C3 H3 115.2 . . ?
C4 C3 H3 115.2 . . ?
C25 C3 H3 115.2 . . ?
C3 C4 C5 85.6(3) . . ?
C3 C4 H4A 114.4 . . ?
C5 C4 H4A 114.4 . . ?
C3 C4 H4B 114.4 . . ?
C5 C4 H4B 114.4 . . ?
H4A C4 H4B 111.5 . . ?
C6 C5 C4 106.4(3) . . ?
C6 C5 C25 110.0(3) . . ?
C4 C5 C25 87.7(3) . . ?
C6 C5 H5 116.3 . . ?
C4 C5 H5 116.3 . . ?
C25 C5 H5 116.3 . . ?
C7 C6 C1 118.2(3) . . ?
C7 C6 C5 125.0(4) . . ?
C1 C6 C5 116.7(3) . . ?
C6 C7 C8 120.2(3) . . ?
C6 C7 H7 119.9 . . ?
C8 C7 H7 119.9 . . ?
C7 C8 C9 119.3(3) . . ?
C7 C8 H8 120.3 . . ?
C9 C8 H8 120.3 . . ?
N1 C9 C8 121.5(3) . . ?
N1 C9 C10 112.5(3) . . ?
C8 C9 C10 126.0(3) . . ?
N2 C10 C9 120.7(3) . . ?
N2 C10 S1 113.8(2) . . ?
C9 C10 S1 125.3(3) . . ?
C12 C11 S1 110.6(3) . . ?
C12 C11 H11 124.7 . . ?
S1 C11 H11 124.7 . . ?
C11 C12 N2 114.8(4) . . ?
C11 C12 C13 128.4(3) . . ?
N2 C12 C13 116.8(3) . . ?
C14 C13 N3 113.0(3) . . ?
C14 C13 C12 128.3(3) . . ?
N3 C13 C12 118.7(3) . . ?
C13 C14 S2 111.9(3) . . ?
C13 C14 H14 124.0 . . ?
S2 C14 H14 124.0 . . ?
N3 C15 C16 118.4(3) . . ?
N3 C15 S2 113.4(3) . . ?
C16 C15 S2 128.0(3) . . ?
N4 C16 C17 123.4(3) . . ?
N4 C16 C15 113.8(3) . . ?
C17 C16 C15 122.8(4) . . ?
C18 C17 C16 118.7(4) . . ?
C18 C17 H17 120.7 . . ?
C16 C17 H17 120.7 . . ?
C19 C18 C17 117.9(4) . . ?
C19 C18 H18 121.0 . . ?
C17 C18 H18 121.0 . . ?
C18 C19 C24 119.5(4) . . ?
C18 C19 C20 124.8(4) . . ?
C24 C19 C20 115.7(3) . . ?
C19 C20 C21 106.6(3) . . ?
C19 C20 C28 111.2(3) . . ?
C21 C20 C28 87.7(3) . . ?
C19 C20 H20 115.9 . . ?
C21 C20 H20 115.9 . . ?
C28 C20 H20 115.9 . . ?
C20 C21 C22 86.2(3) . . ?
C20 C21 H21A 114.3 . . ?
C22 C21 H21A 114.3 . . ?
C20 C21 H21B 114.3 . . ?
C22 C21 H21B 114.3 . . ?
H21A C21 H21B 111.4 . . ?
C23 C22 C28 111.5(3) . . ?
C23 C22 C21 106.3(2) . . ?
C28 C22 C21 86.0(2) . . ?
C23 C22 H22 116.3 . . ?
C28 C22 H22 116.3 . . ?
C21 C22 H22 116.3 . . ?
C24 C23 C22 112.9(2) . . ?
C24 C23 H23A 109.0 . . ?
C22 C23 H23A 109.0 . . ?
C24 C23 H23B 109.0 . . ?
C22 C23 H23B 109.0 . . ?
H23A C23 H23B 107.8 . . ?
N4 C24 C19 123.0(3) . . ?
N4 C24 C23 119.2(3) . . ?
C19 C24 C23 117.8(3) . . ?
C26 C25 C27 109.4(3) . . ?
C26 C25 C3 118.7(3) . . ?
C27 C25 C3 111.4(3) . . ?
C26 C25 C5 118.7(3) . . ?
C27 C25 C5 111.7(3) . . ?
C3 C25 C5 85.0(2) . . ?
C25 C26 H26A 109.5 . . ?
C25 C26 H26B 109.5 . . ?
H26A C26 H26B 109.5 . . ?
C25 C26 H26C 109.5 . . ?
H26A C26 H26C 109.5 . . ?
H26B C26 H26C 109.5 . . ?
C25 C27 H27A 109.5 . . ?
C25 C27 H27B 109.5 . . ?
H27A C27 H27B 109.5 . . ?
C25 C27 H27C 109.5 . . ?
H27A C27 H27C 109.5 . . ?
H27B C27 H27C 109.5 . . ?
C29 C28 C22 117.9(3) . . ?
C29 C28 C30 107.2(3) . . ?
C22 C28 C30 111.7(3) . . ?
C29 C28 C20 119.3(3) . . ?
C22 C28 C20 86.3(2) . . ?
C30 C28 C20 113.4(3) . . ?
C28 C29 H29A 109.5 . . ?
C28 C29 H29B 109.5 . . ?
H29A C29 H29B 109.5 . . ?
C28 C29 H29C 109.5 . . ?
H29A C29 H29C 109.5 . . ?
H29B C29 H29C 109.5 . . ?
C28 C30 H30A 109.5 . . ?
C28 C30 H30B 109.5 . . ?
H30A C30 H30B 109.5 . . ?
C28 C30 H30C 109.5 . . ?
H30A C30 H30C 109.5 . . ?
H30B C30 H30C 109.5 . . ?

loop_
_geom_bond_atom_site_label_1
_geom_bond_atom_site_label_2
_geom_bond_distance
_geom_bond_site_symmetry_2
_geom_bond_publ_flag
Cu1 N2 2.022(2) . ?
Cu1 N2 2.022(2) 4_665 ?
Cu1 N1 2.049(2) . ?
Cu1 N1 2.049(2) 4_665 ?
Cu2 N3 2.024(3) 4_665 ?
Cu2 N3 2.024(3) . ?
Cu2 N4 2.055(2) 4_665 ?
Cu2 N4 2.055(2) . ?
S1 C11 1.699(3) . ?
S1 C10 1.717(3) . ?
S2 C14 1.689(3) . ?
S2 C15 1.716(3) . ?
P1A F4A 1.488(7) . ?
P1A F1A 1.527(7) . ?
P1A F2A 1.536(6) . ?
P1A F3A 1.538(7) . ?
P1A F5A 1.564(9) . ?
P1A F6A 1.598(8) . ?
N1 C1 1.332(3) . ?
N1 C9 1.381(3) . ?
N2 C10 1.306(3) . ?
N2 C12 1.372(3) . ?
N3 C15 1.312(3) . ?
N3 C13 1.376(3) . ?
N4 C16 1.317(3) . ?
N4 C24 1.328(3) . ?
C1 C6 1.399(4) . ?
C1 C2 1.515(3) . ?
C2 C3 1.509(3) . ?
C2 H2A 0.9700 . ?
C2 H2B 0.9700 . ?
C3 C4 1.561(4) . ?
C3 C25 1.571(4) . ?
C3 H3 0.9800 . ?
C4 C5 1.566(4) . ?
C4 H4A 0.9700 . ?
C4 H4B 0.9700 . ?
C5 C6 1.488(4) . ?
C5 C25 1.571(4) . ?
C5 H5 0.9800 . ?
C6 C7 1.356(4) . ?
C7 C8 1.372(4) . ?
C7 H7 0.9300 . ?
C8 C9 1.392(4) . ?
C8 H8 0.9300 . ?
C9 C10 1.456(4) . ?
C11 C12 1.347(3) . ?
C11 H11 0.9300 . ?
C12 C13 1.465(4) . ?
C13 C14 1.355(4) . ?
C14 H14 0.9300 . ?
C15 C16 1.460(4) . ?
C16 C17 1.393(4) . ?
C17 C18 1.392(4) . ?
C17 H17 0.9300 . ?
C18 C19 1.357(4) . ?
C18 H18 0.9300 . ?
C19 C24 1.396(4) . ?
C19 C20 1.517(4) . ?
C20 C21 1.532(4) . ?
C20 C28 1.569(4) . ?
C20 H20 0.9800 . ?
C21 C22 1.593(4) . ?
C21 H21A 0.9700 . ?
C21 H21B 0.9700 . ?
C22 C23 1.516(3) . ?
C22 C28 1.555(4) . ?
C22 H22 0.9800 . ?
C23 C24 1.515(3) . ?
C23 H23A 0.9700 . ?
C23 H23B 0.9700 . ?
C25 C26 1.484(4) . ?
C25 C27 1.547(4) . ?
C26 H26A 0.9600 . ?
C26 H26B 0.9600 . ?
C26 H26C 0.9600 . ?
C27 H27A 0.9600 . ?
C27 H27B 0.9600 . ?
C27 H27C 0.9600 . ?
C28 C29 1.487(4) . ?
C28 C30 1.564(4) . ?
C29 H29A 0.9600 . ?
C29 H29B 0.9600 . ?
C29 H29C 0.9600 . ?
C30 H30A 0.9600 . ?
C30 H30B 0.9600 . ?
C30 H30C 0.9600 . ?

loop_
_geom_hbond_atom_site_label_D
_geom_hbond_atom_site_label_H
_geom_hbond_atom_site_label_A
_geom_hbond_site_symmetry_A
_geom_hbond_distance_DH
_geom_hbond_distance_HA
_geom_hbond_distance_DA
_geom_hbond_angle_DHA
_geom_hbond_publ_flag
C7 H7 F6A 3_656 0.93 2.54 3.196(10) 128 y
C14 H14 F2A 4_665 0.93 2.38 3.261(13) 158 y

loop_
_platon_squeeze_void_nr
_platon_squeeze_void_average_x
_platon_squeeze_void_average_y
_platon_squeeze_void_average_z
_platon_squeeze_void_volume
_platon_squeeze_void_count_electrons
1 0.000 0.500 -0.064 659.2 191.2
2 0.500 1.000 0.059 659.2 190.9
3 0.500 0.500 0.294 10.8 -0.7
4 0.000 0.000 0.705 10.9 -0.7
